data_9008584
loop_
_publ_author_name
'Wyckoff, R. W. G.'

_publ_section_title
;
 Second edition. Interscience Publishers, New York, New York
;
_journal_name_full 'Crystal Structures'
_journal_page_first 7
_journal_page_last 83
_journal_volume 1
_journal_year 1963
_chemical_formula_sum U
_chemical_name_common Uranium-alpha
_chemical_name_mineral Uranium-alpha
_space_group_IT_number 63
_symmetry_space_group_name_Hall '-C 2c 2'
_symmetry_space_group_name_H-M 'C m c m'
_cell_angle_alpha 90
_cell_angle_beta 90
_cell_angle_gamma 90
_cell_length_a 2.854
_cell_length_b 5.869
_cell_length_c 4.955
_cell_formula_units_Z 4
_cell_volume 82.997
_database_code_amcsd 0011262
_exptl_crystal_density_diffrn 19.049
_cod_database_code 9008584

loop_
_space_group_symop_operation_xyz
x,y,z
1/2+x,1/2+y,z
x,-y,1/2+z
1/2+x,1/2-y,1/2+z
-x,y,1/2-z
1/2-x,1/2+y,1/2-z
-x,y,z
1/2-x,1/2+y,z
x,-y,-z
1/2+x,1/2-y,-z
x,y,1/2-z
1/2+x,1/2+y,1/2-z
-x,-y,1/2+z
1/2-x,1/2-y,1/2+z
-x,-y,-z
1/2-x,1/2-y,-z

loop_
_atom_site_label
_atom_site_fract_x
_atom_site_fract_y
_atom_site_fract_z
U 0.00000 0.10250 0.25000

loop_
_cod_related_entry_id
_cod_related_entry_database
_cod_related_entry_code
1 ChemSpider 22425
2 AMCSD 0011262
